data_7055435
loop_
_publ_author_name
'Shee, Nirmal K.'
'Drew, Michael G. B.'
'Datta, Dipankar'

_publ_section_title
;
 Tuning of the lowest excited states in mixed ruthenium(ii) polypyridyl
 complexes having RuN6cores by the conformation of the ancillary ligand.
 Emission from a3ligand-to-ligand-charge-transfer state
;
_journal_issue 6
_journal_name_full 'New J. Chem.'
_journal_page_first 5002
_journal_paper_doi 10.1039/C5NJ03329B
_journal_volume 40
_journal_year 2016
_chemical_formula_sum 'C29 H30 Cl2 N9 O8.5 Ru'
_chemical_formula_weight 812.59
_chemical_name_systematic
;
 ?
;
_space_group_IT_number 61
_symmetry_cell_setting orthorhombic
_symmetry_space_group_name_Hall '-P 2ac 2ab'
_symmetry_space_group_name_H-M 'P b c a'
_atom_sites_solution_hydrogens geom
_atom_sites_solution_primary direct
_atom_sites_solution_secondary difmap
_audit_creation_method SHELXL-97
_audit_update_record
;
2016-03-17 deposited with the CCDC.
2016-03-23 downloaded from the CCDC.
;
_cell_angle_alpha 90.00
_cell_angle_beta 90.00
_cell_angle_gamma 90.00
_cell_formula_units_Z 8
_cell_length_a 10.8225(4)
_cell_length_b 18.3578(7)
_cell_length_c 32.9471(13)
_cell_measurement_reflns_used 28629
_cell_measurement_temperature 150(2)
_cell_measurement_theta_max 30.00
_cell_measurement_theta_min 2.30
_cell_volume 6545.8(4)
_computing_cell_refinement 'Crysalis, Oxford Diffraction'
_computing_data_collection 'Crysalis, Oxford Diffraction'
_computing_data_reduction 'Crysalis, Oxford Diffraction'
_computing_molecular_graphics PLATON(Spek,2004)
_computing_publication_material 'SHELXL, PLATON, WINGX (Ferrugia, 2012)'
_computing_structure_refinement 'SHELXL-97 (Sheldrick, 1997)'
_computing_structure_solution 'SHELXS-97 (Sheldrick, 1997)'
_diffrn_ambient_temperature 150(2)
_diffrn_measured_fraction_theta_full 0.968
_diffrn_measured_fraction_theta_max 0.968
_diffrn_measurement_device_type 'Oxford Diffaction X-Calibur System'
_diffrn_measurement_method '321 frames, counting time 10 s.'
_diffrn_radiation_monochromator graphite
_diffrn_radiation_source 'fine-focus sealed tube'
_diffrn_radiation_type MoK\a
_diffrn_radiation_wavelength 0.71073
_diffrn_reflns_av_R_equivalents 0.0703
_diffrn_reflns_av_unetI/netI 0.1086
_diffrn_reflns_limit_h_max 14
_diffrn_reflns_limit_h_min -10
_diffrn_reflns_limit_k_max 20
_diffrn_reflns_limit_k_min -25
_diffrn_reflns_limit_l_max 34
_diffrn_reflns_limit_l_min -46
_diffrn_reflns_number 28629
_diffrn_reflns_theta_full 30.00
_diffrn_reflns_theta_max 30.00
_diffrn_reflns_theta_min 2.30
_diffrn_standards_decay_% n/a
_diffrn_standards_interval_count n/a
_diffrn_standards_interval_time n/a
_diffrn_standards_number n/a
_exptl_absorpt_coefficient_mu 0.709
_exptl_absorpt_correction_T_max 1.000
_exptl_absorpt_correction_T_min 0.923
_exptl_absorpt_correction_type empirical
_exptl_absorpt_process_details 'ABSPACK, Oxford Diffraction Ltd'
_exptl_crystal_colour black
_exptl_crystal_density_diffrn 1.649
_exptl_crystal_density_method 'not measured'
_exptl_crystal_description needle
_exptl_crystal_F_000 3304
_exptl_crystal_size_max 0.24
_exptl_crystal_size_mid 0.06
_exptl_crystal_size_min 0.04
_refine_diff_density_max 1.334
_refine_diff_density_min -0.707
_refine_diff_density_rms 0.110
_refine_ls_extinction_method none
_refine_ls_goodness_of_fit_ref 0.881
_refine_ls_hydrogen_treatment mixed
_refine_ls_matrix_type full
_refine_ls_number_parameters 457
_refine_ls_number_reflns 9235
_refine_ls_number_restraints 23
_refine_ls_restrained_S_all 0.910
_refine_ls_R_factor_all 0.1181
_refine_ls_R_factor_gt 0.0562
_refine_ls_shift/su_max 0.001
_refine_ls_shift/su_mean 0.000
_refine_ls_structure_factor_coef Fsqd
_refine_ls_weighting_details
;
_refine_ls_weighting_details
  w=1/[\s^2^(Fo^2^)+(0.0664P)^2^+0.0000P] where P=(Fo^2^+2Fc^2^)/3
;
_refine_ls_weighting_scheme calc
_refine_ls_wR_factor_gt 0.1251
_refine_ls_wR_factor_ref 0.1381
_reflns_number_gt 4790
_reflns_number_total 9235
_reflns_threshold_expression >2sigma(I)
_cod_data_source_file c5nj03329b2.cif
_cod_data_source_block 1
_cod_depositor_comments 'Adding full bibliography for 7055435--7055436.cif.'
_cod_original_cell_volume 6545.9(4)
_cod_original_sg_symbol_H-M Pbca
_cod_original_formula_sum 'C29 H30 Cl2 N9 O8.50 Ru'
_cod_database_code 7055435

loop_
_symmetry_equiv_pos_as_xyz
'x, y, z'
'-x+1/2, -y, z+1/2'
'x+1/2, -y+1/2, -z'
'-x, y+1/2, -z+1/2'
'-x, -y, -z'
'x-1/2, y, -z-1/2'
'-x-1/2, y-1/2, z'
'x, -y-1/2, z-1/2'

loop_
_atom_site_label
_atom_site_type_symbol
_atom_site_fract_x
_atom_site_fract_y
_atom_site_fract_z
_atom_site_U_iso_or_equiv
_atom_site_adp_type
_atom_site_occupancy
_atom_site_symmetry_multiplicity
_atom_site_calc_flag
_atom_site_refinement_flags
C12 C -0.1379(5) 0.4352(2) 0.83021(13) 0.0358(11) Uani 1 1 d .
H12 H -0.0923 0.4293 0.8065 0.043 Uiso 1 1 calc R
C13 C -0.2495(5) 0.4000(2) 0.83359(15) 0.0461(12) Uani 1 1 d .
H13 H -0.2782 0.3704 0.8127 0.055 Uiso 1 1 calc R
C14 C -0.3187(5) 0.4094(3) 0.86874(17) 0.0542(14) Uani 1 1 d .
H14 H -0.3964 0.3882 0.8712 0.065 Uiso 1 1 calc R
C15 C -0.2702(5) 0.4507(3) 0.89977(15) 0.0474(13) Uani 1 1 d .
H15 H -0.3134 0.4553 0.9240 0.057 Uiso 1 1 calc R
C16 C -0.1587(4) 0.4852(2) 0.89515(13) 0.0350(11) Uani 1 1 d .
C17 C -0.0990(4) 0.5305(2) 0.92635(13) 0.0357(11) Uani 1 1 d .
C18 C -0.1461(5) 0.5395(3) 0.96531(14) 0.0544(15) Uani 1 1 d .
H18 H -0.2213 0.5186 0.9725 0.065 Uiso 1 1 calc R
C19 C -0.0804(6) 0.5794(4) 0.99277(15) 0.0643(17) Uani 1 1 d .
H19 H -0.1116 0.5864 1.0188 0.077 Uiso 1 1 calc R
C20 C 0.0316(5) 0.6092(3) 0.98230(14) 0.0525(14) Uani 1 1 d .
H20 H 0.0781 0.6351 1.0012 0.063 Uiso 1 1 calc R
C21 C 0.0735(5) 0.5999(3) 0.94300(12) 0.0395(11) Uani 1 1 d .
H21 H 0.1489 0.6202 0.9356 0.047 Uiso 1 1 calc R
C32 C 0.1617(6) 0.4031(3) 0.89310(13) 0.0617(18) Uani 1 1 d .
H32 H 0.0854 0.3835 0.8861 0.074 Uiso 1 1 calc R
C33 C 0.2450(9) 0.3604(4) 0.91485(17) 0.106(3) Uani 1 1 d .
H33 H 0.2259 0.3123 0.9210 0.127 Uiso 1 1 calc R
C34 C 0.3540(10) 0.3895(6) 0.9269(2) 0.129(5) Uani 1 1 d .
H34 H 0.4091 0.3627 0.9426 0.154 Uiso 1 1 calc R
C35 C 0.3810(7) 0.4593(6) 0.91549(19) 0.113(4) Uani 1 1 d .
H35 H 0.4552 0.4798 0.9240 0.135 Uiso 1 1 calc R
C36 C 0.3005(5) 0.5015(4) 0.89124(15) 0.065(2) Uani 1 1 d .
C37 C 0.3226(5) 0.5741(4) 0.87545(17) 0.0607(18) Uani 1 1 d .
C38 C 0.4375(6) 0.6090(6) 0.8760(2) 0.092(3) Uani 1 1 d .
H38 H 0.5062 0.5857 0.8869 0.110 Uiso 1 1 calc R
C39 C 0.4477(7) 0.6763(7) 0.8606(3) 0.118(5) Uani 1 1 d .
H39 H 0.5218 0.7015 0.8629 0.142 Uiso 1 1 calc R
C40 C 0.3492(6) 0.7079(4) 0.84161(19) 0.081(2) Uani 1 1 d .
H40 H 0.3571 0.7535 0.8296 0.098 Uiso 1 1 calc R
C41 C 0.2373(5) 0.6711(3) 0.84034(15) 0.0513(14) Uani 1 1 d .
H41 H 0.1699 0.6929 0.8277 0.062 Uiso 1 1 calc R
C52 C -0.0525(4) 0.5962(2) 0.78195(11) 0.0272(9) Uani 1 1 d .
C53 C -0.1399(4) 0.6242(2) 0.75523(13) 0.0360(11) Uani 1 1 d .
H53 H -0.1384 0.6110 0.7280 0.043 Uiso 1 1 calc R
C54 C -0.2281(5) 0.6713(3) 0.76933(15) 0.0444(12) Uani 1 1 d .
H54 H -0.2875 0.6900 0.7518 0.053 Uiso 1 1 calc R
C55 C -0.2280(4) 0.6906(2) 0.80932(13) 0.0350(10) Uani 1 1 d .
H55 H -0.2867 0.7231 0.8191 0.042 Uiso 1 1 calc R
C56 C -0.1392(4) 0.6612(2) 0.83561(13) 0.0281(9) Uani 1 1 d .
C64 C -0.0296(5) 0.7337(3) 0.89087(14) 0.0455(13) Uani 1 1 d .
H64A H -0.0339 0.7809 0.8784 0.068 Uiso 1 1 calc R
H64B H 0.0452 0.7098 0.8827 0.068 Uiso 1 1 calc R
H64C H -0.0304 0.7390 0.9199 0.068 Uiso 1 1 calc R
C71 C 0.0438(4) 0.5465(2) 0.76799(12) 0.0286(9) Uani 1 1 d .
C74 C 0.0663(4) 0.5336(2) 0.72353(11) 0.0370(11) Uani 1 1 d .
H74A H 0.1485 0.5151 0.7197 0.056 Uiso 1 1 calc R
H74B H 0.0572 0.5786 0.7090 0.056 Uiso 1 1 calc R
H74C H 0.0076 0.4987 0.7135 0.056 Uiso 1 1 calc R
O1 O 0.5416(6) 0.8118(3) 0.9247(2) 0.0448(17) Uani 0.50 1 d PD
H1W H 0.615(3) 0.797(4) 0.929(3) 0.054 Uiso 0.50 1 d PD
H2W H 0.490(5) 0.781(4) 0.935(3) 0.054 Uiso 0.50 1 d PD
O71 O 0.1825(3) 0.83727(19) 0.75617(11) 0.0623(11) Uani 1 1 d .
O72 O -0.0239(4) 0.8686(2) 0.75358(13) 0.0748(12) Uani 1 1 d .
O73 O 0.0395(4) 0.7595(2) 0.78513(13) 0.0741(13) Uani 1 1 d .
O74 O 0.0813(3) 0.8715(2) 0.81611(10) 0.0648(11) Uani 1 1 d .
Cl8 Cl 0.41410(13) 0.65356(8) 0.98718(3) 0.0522(4) Uani 1 1 d D
O81 O 0.3333(7) 0.6841(5) 0.9569(2) 0.064(3) Uiso 0.518(7) 1 d PD
O82 O 0.3531(7) 0.6087(4) 1.0144(2) 0.097(3) Uiso 0.518(7) 1 d PD
O83 O 0.5204(5) 0.6180(4) 0.96738(19) 0.0408(19) Uiso 0.518(7) 1 d PD
O84 O 0.4718(6) 0.7173(3) 1.0089(2) 0.065(3) Uiso 0.518(7) 1 d PD
O85 O 0.3478(10) 0.7029(5) 0.9624(3) 0.090(5) Uiso 0.482(7) 1 d PD
O86 O 0.3462(7) 0.5795(3) 0.9840(2) 0.067(3) Uiso 0.482(7) 1 d PD
O87 O 0.4013(8) 0.6679(5) 1.03029(18) 0.077(3) Uiso 0.482(7) 1 d PD
O88 O 0.5373(6) 0.6407(6) 0.9747(3) 0.100(4) Uiso 0.482(7) 1 d PD
N11 N -0.0915(3) 0.47819(18) 0.86000(10) 0.0290(8) Uani 1 1 d .
N22 N 0.0083(3) 0.56240(19) 0.91498(9) 0.0308(8) Uani 1 1 d .
N31 N 0.1883(4) 0.4715(2) 0.88197(10) 0.0453(11) Uani 1 1 d .
N42 N 0.2241(3) 0.6046(2) 0.85693(10) 0.0402(10) Uani 1 1 d .
N51 N -0.0534(3) 0.61301(17) 0.82240(9) 0.0236(7) Uani 1 1 d .
N62 N -0.2397(4) 0.6784(2) 0.89723(11) 0.0426(10) Uani 1 1 d .
N63 N -0.2546(4) 0.7108(2) 0.93490(13) 0.0643(13) Uani 1 1 d .
H63A H -0.1966 0.7374 0.9448 0.077 Uiso 1 1 calc R
H63B H -0.3218 0.7042 0.9484 0.077 Uiso 1 1 calc R
N72 N 0.1065(3) 0.51679(18) 0.79696(9) 0.0265(8) Uani 1 1 d .
N73 N 0.2036(3) 0.47177(19) 0.78705(10) 0.0346(9) Uani 1 1 d .
H73A H 0.2214 0.4639 0.7620 0.041 Uiso 1 1 calc R
H73B H 0.2464 0.4515 0.8059 0.041 Uiso 1 1 calc R
Ru1 Ru 0.06467(3) 0.542331(18) 0.855760(9) 0.02435(10) Uani 1 1 d .
Cl7 Cl 0.06986(11) 0.83347(6) 0.77825(4) 0.0428(3) Uani 1 1 d .
C61 C -0.1389(4) 0.6888(2) 0.87775(12) 0.0306(10) Uani 1 1 d .

loop_
_atom_site_aniso_label
_atom_site_aniso_U_11
_atom_site_aniso_U_22
_atom_site_aniso_U_33
_atom_site_aniso_U_23
_atom_site_aniso_U_13
_atom_site_aniso_U_12
C12 0.045(3) 0.024(2) 0.038(3) 0.0054(18) 0.001(2) -0.004(2)
C13 0.050(3) 0.032(3) 0.057(3) 0.003(2) 0.003(3) -0.010(2)
C14 0.043(3) 0.044(3) 0.075(4) 0.004(3) 0.013(3) -0.015(3)
C15 0.040(3) 0.052(3) 0.050(3) 0.010(2) 0.013(3) 0.000(3)
C16 0.038(3) 0.033(2) 0.034(2) 0.0141(19) 0.005(2) 0.007(2)
C17 0.040(3) 0.039(3) 0.027(2) 0.0099(19) 0.009(2) 0.015(2)
C18 0.058(4) 0.072(4) 0.033(3) 0.005(3) 0.015(3) -0.002(3)
C19 0.076(5) 0.088(5) 0.028(3) -0.003(3) 0.019(3) 0.010(4)
C20 0.066(4) 0.066(4) 0.026(2) -0.007(2) -0.003(3) 0.009(3)
C21 0.048(3) 0.047(3) 0.024(2) -0.0022(19) -0.001(2) 0.014(2)
C32 0.089(4) 0.073(4) 0.024(2) 0.009(2) 0.008(3) 0.051(4)
C33 0.170(8) 0.119(6) 0.028(3) 0.009(3) 0.014(4) 0.113(6)
C34 0.161(9) 0.195(10) 0.030(4) -0.022(5) -0.026(4) 0.152(9)
C35 0.087(5) 0.211(10) 0.041(4) -0.059(5) -0.032(4) 0.106(7)
C36 0.042(3) 0.121(6) 0.030(3) -0.040(3) -0.017(3) 0.050(4)
C37 0.026(3) 0.112(5) 0.045(3) -0.044(3) -0.006(3) 0.017(3)
C38 0.023(3) 0.176(9) 0.076(5) -0.080(6) -0.006(3) 0.008(5)
C39 0.039(4) 0.213(11) 0.104(7) -0.120(8) 0.028(4) -0.045(6)
C40 0.065(4) 0.113(6) 0.066(4) -0.054(4) 0.038(4) -0.053(4)
C41 0.042(3) 0.072(4) 0.040(3) -0.023(3) 0.014(2) -0.025(3)
C52 0.032(2) 0.028(2) 0.0222(19) 0.0053(15) -0.0052(18) -0.0127(19)
C53 0.045(3) 0.031(2) 0.032(2) 0.0067(18) -0.007(2) -0.007(2)
C54 0.043(3) 0.038(3) 0.052(3) 0.012(2) -0.014(3) 0.002(2)
C55 0.032(3) 0.029(2) 0.044(3) 0.0003(19) -0.005(2) -0.004(2)
C56 0.025(2) 0.023(2) 0.036(2) -0.0004(17) -0.0013(19) -0.0040(18)
C64 0.046(3) 0.045(3) 0.045(3) -0.009(2) 0.002(2) -0.012(2)
C71 0.036(3) 0.027(2) 0.0230(19) -0.0008(17) -0.0023(17) -0.007(2)
C74 0.049(3) 0.040(3) 0.0221(19) 0.0013(17) -0.006(2) -0.008(2)
O1 0.056(5) 0.034(4) 0.044(4) 0.002(3) 0.001(4) 0.010(3)
O71 0.053(2) 0.050(2) 0.085(3) -0.0188(18) 0.030(2) -0.0216(19)
O72 0.069(3) 0.077(3) 0.079(3) -0.003(2) -0.014(2) 0.023(2)
O73 0.070(3) 0.043(2) 0.109(3) 0.018(2) 0.016(2) -0.020(2)
O74 0.075(3) 0.079(3) 0.040(2) 0.0070(19) 0.012(2) -0.005(2)
Cl8 0.0605(9) 0.0688(9) 0.0273(6) -0.0049(6) -0.0053(6) 0.0053(7)
N11 0.034(2) 0.0246(17) 0.0288(19) 0.0060(14) 0.0028(16) 0.0049(14)
N22 0.035(2) 0.037(2) 0.0201(17) 0.0000(14) 0.0008(17) 0.0124(17)
N31 0.058(3) 0.059(3) 0.0196(18) -0.0053(17) -0.0029(19) 0.040(2)
N42 0.020(2) 0.074(3) 0.0271(19) -0.026(2) 0.0008(17) -0.0006(19)
N51 0.0201(18) 0.0213(16) 0.0293(17) 0.0021(13) -0.0043(15) -0.0037(15)
N62 0.038(2) 0.042(2) 0.048(2) -0.0074(18) 0.009(2) 0.0018(19)
N63 0.053(3) 0.078(3) 0.062(3) -0.027(2) 0.031(2) -0.005(3)
N72 0.0269(19) 0.0290(18) 0.0236(18) -0.0006(14) 0.0006(15) -0.0008(15)
N73 0.035(2) 0.041(2) 0.0277(18) -0.0016(15) 0.0033(17) 0.0081(18)
Ru1 0.02329(17) 0.03057(16) 0.01918(15) -0.00073(13) -0.00149(15) 0.00584(16)
Cl7 0.0342(6) 0.0315(6) 0.0626(8) 0.0063(5) 0.0106(6) -0.0006(5)
C61 0.025(2) 0.028(2) 0.038(2) -0.0006(18) 0.002(2) 0.0051(19)

loop_
_atom_type_symbol
_atom_type_description
_atom_type_scat_dispersion_real
_atom_type_scat_dispersion_imag
_atom_type_scat_source
C C 0.0033 0.0016 'International Tables Vol C Tables 4.2.6.8 and 6.1.1.4'
H H 0.0000 0.0000 'International Tables Vol C Tables 4.2.6.8 and 6.1.1.4'
O O 0.0106 0.0060 'International Tables Vol C Tables 4.2.6.8 and 6.1.1.4'
N N 0.0061 0.0033 'International Tables Vol C Tables 4.2.6.8 and 6.1.1.4'
Ru Ru -1.2594 0.8363 'International Tables Vol C Tables 4.2.6.8 and 6.1.1.4'
Cl Cl 0.1484 0.1585 'International Tables Vol C Tables 4.2.6.8 and 6.1.1.4'

loop_
_geom_angle_atom_site_label_1
_geom_angle_atom_site_label_2
_geom_angle_atom_site_label_3
_geom_angle
N11 C12 C13 122.7(4)
N11 C12 H12 118.6
C13 C12 H12 118.6
C12 C13 C14 118.9(5)
C12 C13 H13 120.6
C14 C13 H13 120.6
C15 C14 C13 118.8(5)
C15 C14 H14 120.6
C13 C14 H14 120.6
C16 C15 C14 120.5(5)
C16 C15 H15 119.8
C14 C15 H15 119.8
C15 C16 N11 121.1(4)
C15 C16 C17 124.7(4)
N11 C16 C17 114.1(4)
N22 C17 C18 121.2(5)
N22 C17 C16 115.3(4)
C18 C17 C16 123.4(5)
C19 C18 C17 119.0(5)
C19 C18 H18 120.5
C17 C18 H18 120.5
C18 C19 C20 120.5(5)
C18 C19 H19 119.7
C20 C19 H19 119.7
C19 C20 C21 118.3(5)
C19 C20 H20 120.8
C21 C20 H20 120.8
N22 C21 C20 122.2(5)
N22 C21 H21 118.9
C20 C21 H21 118.9
N31 C32 C33 122.0(7)
N31 C32 H32 119.0
C33 C32 H32 119.0
C34 C33 C32 119.5(8)
C34 C33 H33 120.2
C32 C33 H33 120.2
C33 C34 C35 118.3(7)
C33 C34 H34 120.8
C35 C34 H34 120.8
C34 C35 C36 122.5(9)
C34 C35 H35 118.7
C36 C35 H35 118.7
N31 C36 C35 117.0(8)
N31 C36 C37 115.8(5)
C35 C36 C37 127.2(7)
N42 C37 C38 121.2(7)
N42 C37 C36 114.4(5)
C38 C37 C36 124.3(7)
C39 C38 C37 119.4(8)
C39 C38 H38 120.3
C37 C38 H38 120.3
C38 C39 C40 120.0(7)
C38 C39 H39 120.0
C40 C39 H39 120.0
C39 C40 C41 119.3(8)
C39 C40 H40 120.4
C41 C40 H40 120.4
N42 C41 C40 121.5(6)
N42 C41 H41 119.3
C40 C41 H41 119.3
N51 C52 C53 121.9(4)
N51 C52 C71 117.0(3)
C53 C52 C71 121.1(4)
C54 C53 C52 119.5(4)
C54 C53 H53 120.2
C52 C53 H53 120.2
C55 C54 C53 119.4(4)
C55 C54 H54 120.3
C53 C54 H54 120.3
C54 C55 C56 119.8(4)
C54 C55 H55 120.1
C56 C55 H55 120.1
N51 C56 C55 121.5(4)
N51 C56 C61 121.7(4)
C55 C56 C61 116.7(4)
C61 C64 H64A 109.5
C61 C64 H64B 109.5
H64A C64 H64B 109.5
C61 C64 H64C 109.5
H64A C64 H64C 109.5
H64B C64 H64C 109.5
N72 C71 C52 114.0(3)
N72 C71 C74 124.6(4)
C52 C71 C74 121.5(4)
C71 C74 H74A 109.5
C71 C74 H74B 109.5
H74A C74 H74B 109.5
C71 C74 H74C 109.5
H74A C74 H74C 109.5
H74B C74 H74C 109.5
H1W O1 H2W 110(4)
O85 Cl8 O88 114.6(5)
O82 Cl8 O81 113.0(5)
O85 Cl8 O87 113.6(5)
O88 Cl8 O87 113.9(5)
O82 Cl8 O83 113.2(4)
O82 Cl8 O84 110.6(4)
O81 Cl8 O84 106.2(4)
O83 Cl8 O84 103.3(4)
O85 Cl8 O86 106.4(5)
O88 Cl8 O86 106.3(5)
O87 Cl8 O86 100.4(4)
O81 Cl8 O83 109.9(4)
C12 N11 C16 117.9(4)
C12 N11 Ru1 125.9(3)
C16 N11 Ru1 115.9(3)
C21 N22 C17 118.7(4)
C21 N22 Ru1 125.4(3)
C17 N22 Ru1 115.8(3)
C32 N31 C36 120.4(5)
C32 N31 Ru1 124.7(4)
C36 N31 Ru1 114.7(4)
C41 N42 C37 118.4(5)
C41 N42 Ru1 125.6(3)
C37 N42 Ru1 115.9(4)
C56 N51 C52 117.8(3)
C56 N51 Ru1 130.1(3)
C52 N51 Ru1 111.1(3)
C61 N62 N63 118.9(4)
N62 N63 H63A 120.0
N62 N63 H63B 120.0
H63A N63 H63B 120.0
C71 N72 N73 118.7(3)
C71 N72 Ru1 119.1(3)
N73 N72 Ru1 122.1(2)
N72 N73 H73A 120.0
N72 N73 H73B 120.0
H73A N73 H73B 120.0
N72 Ru1 N31 96.25(13)
N72 Ru1 N11 96.58(13)
N31 Ru1 N11 98.25(17)
N72 Ru1 N42 87.69(13)
N31 Ru1 N42 78.43(19)
N11 Ru1 N42 174.89(13)
N72 Ru1 N22 174.88(14)
N31 Ru1 N22 84.76(13)
N11 Ru1 N22 78.31(14)
N42 Ru1 N22 97.43(14)
N72 Ru1 N51 77.49(13)
N31 Ru1 N51 173.64(13)
N11 Ru1 N51 83.74(12)
N42 Ru1 N51 99.98(15)
N22 Ru1 N51 101.57(13)
O73 Cl7 O71 109.1(2)
O73 Cl7 O74 110.4(2)
O71 Cl7 O74 110.3(2)
O73 Cl7 O72 110.7(3)
O71 Cl7 O72 106.9(3)
O74 Cl7 O72 109.3(2)
N62 C61 C56 114.7(4)
N62 C61 C64 127.5(4)
C56 C61 C64 117.2(4)

loop_
_geom_bond_atom_site_label_1
_geom_bond_atom_site_label_2
_geom_bond_distance
C12 N11 1.356(5)
C12 C13 1.374(6)
C12 H12 0.9300
C13 C14 1.390(7)
C13 H13 0.9300
C14 C15 1.377(7)
C14 H14 0.9300
C15 C16 1.371(7)
C15 H15 0.9300
C16 N11 1.374(5)
C16 C17 1.472(6)
C17 N22 1.354(6)
C17 C18 1.391(6)
C18 C19 1.365(7)
C18 H18 0.9300
C19 C20 1.374(7)
C19 H19 0.9300
C20 C21 1.382(6)
C20 H20 0.9300
C21 N22 1.351(5)
C21 H21 0.9300
C32 N31 1.340(7)
C32 C33 1.393(8)
C32 H32 0.9300
C33 C34 1.355(13)
C33 H33 0.9300
C34 C35 1.367(13)
C34 H34 0.9300
C35 C36 1.413(9)
C35 H35 0.9300
C36 N31 1.368(7)
C36 C37 1.452(9)
C37 N42 1.350(6)
C37 C38 1.399(9)
C38 C39 1.339(13)
C38 H38 0.9300
C39 C40 1.365(12)
C39 H39 0.9300
C40 C41 1.387(7)
C40 H40 0.9300
C41 N42 1.344(7)
C41 H41 0.9300
C52 N51 1.368(5)
C52 C53 1.391(6)
C52 C71 1.458(6)
C53 C54 1.369(6)
C53 H53 0.9300
C54 C55 1.364(6)
C54 H54 0.9300
C55 C56 1.402(6)
C55 H55 0.9300
C56 N51 1.353(5)
C56 C61 1.480(6)
C64 C61 1.504(6)
C64 H64A 0.9600
C64 H64B 0.9600
C64 H64C 0.9600
C71 N72 1.292(5)
C71 C74 1.504(5)
C74 H74A 0.9600
C74 H74B 0.9600
C74 H74C 0.9600
O1 H1W 0.85(2)
O1 H2W 0.86(2)
O71 Cl7 1.422(3)
O72 Cl7 1.451(4)
O73 Cl7 1.416(4)
O74 Cl7 1.435(4)
Cl8 O82 1.385(6)
Cl8 O85 1.415(6)
Cl8 O88 1.415(6)
Cl8 O81 1.439(5)
Cl8 O87 1.451(6)
Cl8 O83 1.475(5)
Cl8 O84 1.508(5)
Cl8 O86 1.549(6)
N11 Ru1 2.064(3)
N22 Ru1 2.077(3)
N31 Ru1 2.055(4)
N42 Ru1 2.070(4)
N51 Ru1 2.127(3)
N62 C61 1.279(5)
N62 N63 1.386(5)
N63 H63A 0.8600
N63 H63B 0.8600
N72 N73 1.376(4)
N72 Ru1 2.044(3)
N73 H73A 0.8600
N73 H73B 0.8600

loop_
_geom_hbond_atom_site_label_D
_geom_hbond_atom_site_label_H
_geom_hbond_atom_site_label_A
_geom_hbond_distance_DH
_geom_hbond_distance_HA
_geom_hbond_distance_DA
_geom_hbond_angle_DHA
_geom_hbond_site_symmetry_A
O1 H1W N63 0.85(2) 2.13(5) 2.901(8) 150(8) 1_655
O1 H2W O85 0.86(2) 2.29(2) 3.151(13) 177(9) .
O1 H2W O81 0.86(2) 2.56(3) 3.420(12) 175(9) .
N63 H63A O87 0.86 2.20 3.021(9) 160.8 3_467
N63 H63A O84 0.86 2.52 3.342(8) 161.2 3_467
N63 H63B O88 0.86 2.11 2.906(9) 154.4 1_455
N63 H63B O83 0.86 2.41 3.158(8) 145.5 1_455
N73 H73B O74 0.86 2.40 3.118(5) 141.8 7_655
N73 H73B N31 0.86 2.61 3.132(5) 120.2 .
